data_2018314
loop_
_publ_author_name
'Gotoh, Kazuma'
'Ishida, Hiroyuki'

_publ_section_title
;
 Hydrogen-bonded structures of the 1:1 and 1:2 compounds of chloranilic
 acid with pyrrolidin-2-one and piperidin-2-one
;
_journal_coeditor_code FG3233
_journal_issue 12
_journal_name_full 'Acta Crystallographica Section C'
_journal_page_first o500
_journal_page_last o504
_journal_paper_doi 10.1107/S0108270111048165
_journal_volume 67
_journal_year 2011
_chemical_formula_iupac 'C4 H7 N O , C6 H2 Cl2 O4'
_chemical_formula_moiety 'C4 H7 N O, C6 H2 Cl2 O4'
_chemical_formula_sum 'C10 H9 Cl2 N O5'
_chemical_formula_weight 294.09
_chemical_name_common
;
chloranilic acid--pyrrolidin-2-one (1/1)
;
_chemical_name_systematic
;
2,5-dichloro-3,6-dihydroxycyclohexa-2,5-diene-1,4-dione--pyrrolidin-2-one (1/1)
;
_space_group_IT_number 14
_symmetry_cell_setting monoclinic
_symmetry_space_group_name_Hall '-P 2ybc'
_symmetry_space_group_name_H-M 'P 1 21/c 1'
_atom_sites_solution_hydrogens geom
_atom_sites_solution_primary direct
_atom_sites_solution_secondary difmap
_cell_angle_alpha 90.0000
_cell_angle_beta 94.404(2)
_cell_angle_gamma 90.0000
_cell_formula_units_Z 8
_cell_length_a 7.7256(4)
_cell_length_b 19.3792(11)
_cell_length_c 15.2486(8)
_cell_measurement_reflns_used 36720
_cell_measurement_temperature 180.0(10)
_cell_measurement_theta_max 30.2
_cell_measurement_theta_min 3.0
_cell_volume 2276.2(2)
_computing_cell_refinement 'PROCESS-AUTO (Rigaku/MSC, 2004)'
_computing_data_collection 'PROCESS-AUTO (Rigaku/MSC, 2004)'
_computing_data_reduction 'CrystalStructure (Rigaku/MSC, 2004)'
_computing_molecular_graphics 'ORTEP-3 (Farrugia, 1997)'
_computing_publication_material
;
CrystalStructure (Rigaku/MSC, 2004) and PLATON (Spek, 2009)
;
_computing_structure_refinement 'SHELXL97 (Sheldrick, 2008)'
_computing_structure_solution 'SHELXS97 (Sheldrick, 2008)'
_diffrn_ambient_temperature 180.0(10)
_diffrn_detector_area_resol_mean 10.00
_diffrn_measured_fraction_theta_full 0.998
_diffrn_measured_fraction_theta_max 0.998
_diffrn_measurement_device_type 'Rigaku R-AXIS RAPID II'
_diffrn_measurement_method \w
_diffrn_radiation_type 'Mo K\a'
_diffrn_radiation_wavelength 0.71075
_diffrn_reflns_av_R_equivalents 0.0222
_diffrn_reflns_av_sigmaI/netI 0.0126
_diffrn_reflns_limit_h_max 10
_diffrn_reflns_limit_h_min -10
_diffrn_reflns_limit_k_max 27
_diffrn_reflns_limit_k_min -27
_diffrn_reflns_limit_l_max 21
_diffrn_reflns_limit_l_min -21
_diffrn_reflns_number 47031
_diffrn_reflns_theta_full 25.00
_diffrn_reflns_theta_max 30.03
_exptl_absorpt_coefficient_mu 0.582
_exptl_absorpt_correction_T_max 0.916
_exptl_absorpt_correction_T_min 0.858
_exptl_absorpt_correction_type numerical
_exptl_absorpt_process_details '(<i>NUMABS</i>; Higashi, 1999)'
_exptl_crystal_colour brown
_exptl_crystal_density_diffrn 1.716
_exptl_crystal_density_method 'not measured'
_exptl_crystal_description block
_exptl_crystal_F_000 1200.00
_exptl_crystal_size_max 0.35
_exptl_crystal_size_mid 0.20
_exptl_crystal_size_min 0.15
_refine_diff_density_max 1.048
_refine_diff_density_min -0.304
_refine_ls_extinction_method none
_refine_ls_goodness_of_fit_ref 1.063
_refine_ls_hydrogen_treatment mixed
_refine_ls_matrix_type full
_refine_ls_number_parameters 349
_refine_ls_number_reflns 6636
_refine_ls_number_restraints 0
_refine_ls_restrained_S_all 1.063
_refine_ls_R_factor_all 0.0445
_refine_ls_R_factor_gt 0.0384
_refine_ls_shift/su_max 0.002
_refine_ls_shift/su_mean 0.000
_refine_ls_structure_factor_coef Fsqd
_refine_ls_weighting_details 'calc w = 1/[\s^2^(Fo^2^)+(0.0744P)^2^+0.1003P] where P=(Fo^2^+2Fc^2^)/3'
_refine_ls_weighting_scheme calc
_refine_ls_wR_factor_gt 0.1041
_refine_ls_wR_factor_ref 0.1079
_reflns_number_gt 5477
_reflns_number_total 6636
_reflns_threshold_expression I>2\s(I)
_cod_data_source_file fg3233.cif
_cod_data_source_block I
_cod_original_sg_symbol_H-M 'P 21/c'
_cod_original_formula_sum 'C10 H9 Cl2 N O5 '
_cod_database_code 2018314
_cod_database_fobs_code 2018314

loop_
_symmetry_equiv_pos_site_id
_symmetry_equiv_pos_as_xyz
1 +x,+y,+z
2 -x,1/2+y,1/2-z
3 -x,-y,-z
4 +x,1/2-y,1/2+z

loop_
_atom_site_type_symbol
_atom_site_label
_atom_site_fract_x
_atom_site_fract_y
_atom_site_fract_z
_atom_site_U_iso_or_equiv
_atom_site_adp_type
_atom_site_calc_flag
_atom_site_refinement_flags
_atom_site_occupancy
_atom_site_symmetry_multiplicity
Cl Cl1 0.47142(4) 0.074726(14) 0.338731(17) 0.02434(8) Uani d . 1 1
Cl Cl2 0.03903(3) 0.115359(14) 0.669443(17) 0.02511(8) Uani d . 1 1
Cl Cl3 0.03936(4) 0.737210(15) 0.663182(19) 0.03042(9) Uani d . 1 1
Cl Cl4 0.43434(4) 0.696135(15) 0.320246(19) 0.02849(9) Uani d . 1 1
O O1 0.31761(11) -0.03179(4) 0.44873(5) 0.02405(17) Uani d . 1 1
O O2 0.38228(11) 0.20697(4) 0.41873(5) 0.02328(17) Uani d . 1 1
O O3 0.19289(11) 0.22175(4) 0.56024(6) 0.02743(19) Uani d . 1 1
O O4 0.12838(11) -0.01809(4) 0.58734(6) 0.02334(17) Uani d . 1 1
O O5 0.17091(11) 0.84382(4) 0.54524(6) 0.02559(18) Uani d . 1 1
O O6 0.12580(12) 0.60462(4) 0.58253(5) 0.02783(19) Uani d . 1 1
O O7 0.29328(12) 0.59007(4) 0.43419(6) 0.02925(19) Uani d . 1 1
O O8 0.35646(11) 0.82973(4) 0.40553(6) 0.02527(18) Uani d . 1 1
O O9 0.33325(12) 0.32916(4) 0.45643(5) 0.02627(18) Uani d . 1 1
O O10 0.19689(11) 0.48186(4) 0.55062(5) 0.02815(19) Uani d . 1 1
N N1 0.36175(14) 0.43510(5) 0.39621(6) 0.0243(2) Uani d . 1 1
N N2 0.15944(13) 0.37558(5) 0.60968(6) 0.02284(19) Uani d . 1 1
C C1 0.29092(13) 0.02762(5) 0.47153(7) 0.01785(19) Uani d . 1 1
C C2 0.35319(13) 0.08757(5) 0.42792(7) 0.01731(19) Uani d . 1 1
C C3 0.32313(13) 0.15273(5) 0.45676(6) 0.01677(19) Uani d . 1 1
C C4 0.21969(13) 0.16321(5) 0.53620(7) 0.01796(19) Uani d . 1 1
C C5 0.15645(13) 0.10223(5) 0.58002(7) 0.01801(19) Uani d . 1 1
C C6 0.18762(13) 0.03833(5) 0.55030(7) 0.01796(19) Uani d . 1 1
C C7 0.20045(13) 0.78418(5) 0.52370(7) 0.0198(2) Uani d . 1 1
C C8 0.14501(14) 0.72414(5) 0.56984(7) 0.0200(2) Uani d . 1 1
C C9 0.17536(14) 0.65934(5) 0.54141(7) 0.0198(2) Uani d . 1 1
C C10 0.26969(14) 0.64856(5) 0.45899(7) 0.0201(2) Uani d . 1 1
C C11 0.32711(13) 0.70957(5) 0.41302(7) 0.0200(2) Uani d . 1 1
C C12 0.29929(13) 0.77344(5) 0.44357(7) 0.0196(2) Uani d . 1 1
C C13 0.37277(14) 0.36749(5) 0.39448(7) 0.0205(2) Uani d . 1 1
C C14 0.43783(15) 0.34400(6) 0.30898(7) 0.0231(2) Uani d . 1 1
H H14A 0.3433 0.3229 0.2705 0.028 Uiso calc R 1 1
H H14B 0.5332 0.3101 0.3192 0.028 Uiso calc R 1 1
C C15 0.50285(16) 0.41064(6) 0.26846(8) 0.0262(2) Uani d . 1 1
H H15A 0.6308 0.4141 0.2775 0.031 Uiso calc R 1 1
H H15B 0.4684 0.4126 0.2046 0.031 Uiso calc R 1 1
C C16 0.41537(15) 0.46817(6) 0.31736(7) 0.0248(2) Uani d . 1 1
H H16A 0.4978 0.5062 0.3324 0.030 Uiso calc R 1 1
H H16B 0.3139 0.4868 0.2813 0.030 Uiso calc R 1 1
C C17 0.14719(14) 0.44354(5) 0.61008(7) 0.0205(2) Uani d . 1 1
C C18 0.06943(15) 0.46823(6) 0.69205(7) 0.0242(2) Uani d . 1 1
H H18A -0.0308 0.4990 0.6774 0.029 Uiso calc R 1 1
H H18B 0.1565 0.4932 0.7312 0.029 Uiso calc R 1 1
C C19 0.01142(15) 0.40086(6) 0.73566(7) 0.0243(2) Uani d . 1 1
H H19A 0.0465 0.4010 0.7995 0.029 Uiso calc R 1 1
H H19B -0.1162 0.3953 0.7272 0.029 Uiso calc R 1 1
C C20 0.10378(15) 0.34266(5) 0.68915(7) 0.0234(2) Uani d . 1 1
H H20A 0.2047 0.3252 0.7266 0.028 Uiso calc R 1 1
H H20B 0.0234 0.3039 0.6741 0.028 Uiso calc R 1 1
H H1 0.3189(19) 0.4563(8) 0.4399(10) 0.035(4) Uiso d . 1 1
H H2B 0.2074(19) 0.3547(8) 0.5699(10) 0.034(4) Uiso d . 1 1
H H2A 0.350(3) 0.2562(11) 0.4403(15) 0.082(7) Uiso d . 1 1
H H4 0.172(2) -0.0543(9) 0.5668(12) 0.045(5) Uiso d . 1 1
H H6 0.161(3) 0.5596(11) 0.5596(13) 0.069(6) Uiso d . 1 1
H H8 0.311(2) 0.8651(9) 0.4274(11) 0.043(4) Uiso d . 1 1

loop_
_atom_site_aniso_label
_atom_site_aniso_U_11
_atom_site_aniso_U_22
_atom_site_aniso_U_33
_atom_site_aniso_U_12
_atom_site_aniso_U_13
_atom_site_aniso_U_23
Cl1 0.03294(15) 0.01817(14) 0.02329(14) 0.00229(9) 0.01115(11) -0.00179(9)
Cl2 0.02980(15) 0.02248(15) 0.02446(14) 0.00148(10) 0.01112(11) -0.00045(9)
Cl3 0.04477(18) 0.02118(14) 0.02749(15) -0.00090(11) 0.01685(12) -0.00437(10)
Cl4 0.03442(15) 0.02384(15) 0.02919(15) 0.00121(10) 0.01530(11) 0.00017(10)
O1 0.0322(4) 0.0103(3) 0.0302(4) 0.0006(3) 0.0066(3) -0.0018(3)
O2 0.0346(4) 0.0098(3) 0.0267(4) -0.0003(3) 0.0110(3) 0.0017(3)
O3 0.0395(5) 0.0121(3) 0.0324(4) 0.0008(3) 0.0137(4) -0.0038(3)
O4 0.0290(4) 0.0118(3) 0.0304(4) -0.0010(3) 0.0096(3) 0.0029(3)
O5 0.0331(4) 0.0133(3) 0.0312(4) 0.0002(3) 0.0077(3) -0.0018(3)
O6 0.0463(5) 0.0114(3) 0.0273(4) -0.0012(3) 0.0127(4) 0.0019(3)
O7 0.0457(5) 0.0129(3) 0.0304(4) 0.0018(3) 0.0110(4) -0.0022(3)
O8 0.0300(4) 0.0141(4) 0.0329(4) 0.0000(3) 0.0106(3) 0.0047(3)
O9 0.0423(5) 0.0139(3) 0.0239(4) 0.0008(3) 0.0107(3) 0.0024(3)
O10 0.0429(5) 0.0143(3) 0.0289(4) 0.0010(3) 0.0136(4) 0.0028(3)
N1 0.0378(5) 0.0134(4) 0.0230(4) 0.0014(4) 0.0119(4) 0.0014(3)
N2 0.0325(5) 0.0152(4) 0.0223(4) 0.0030(4) 0.0119(4) 0.0023(3)
C1 0.0201(5) 0.0129(4) 0.0205(5) 0.0001(3) 0.0011(4) 0.0001(4)
C2 0.0220(5) 0.0124(4) 0.0180(4) 0.0015(3) 0.0046(4) -0.0004(3)
C3 0.0205(4) 0.0118(4) 0.0182(4) 0.0007(3) 0.0023(4) 0.0007(3)
C4 0.0215(5) 0.0131(4) 0.0195(4) 0.0004(4) 0.0031(4) -0.0006(4)
C5 0.0210(5) 0.0149(4) 0.0187(4) 0.0010(4) 0.0046(4) 0.0006(4)
C6 0.0197(5) 0.0132(4) 0.0211(5) -0.0002(3) 0.0019(4) 0.0023(4)
C7 0.0216(5) 0.0138(4) 0.0240(5) 0.0001(4) 0.0019(4) -0.0003(4)
C8 0.0257(5) 0.0144(4) 0.0205(5) 0.0007(4) 0.0055(4) -0.0005(4)
C9 0.0263(5) 0.0136(4) 0.0198(5) -0.0005(4) 0.0038(4) 0.0009(4)
C10 0.0247(5) 0.0151(4) 0.0208(5) 0.0006(4) 0.0037(4) 0.0003(4)
C11 0.0215(5) 0.0164(5) 0.0226(5) 0.0009(4) 0.0045(4) 0.0008(4)
C12 0.0206(5) 0.0147(4) 0.0238(5) -0.0006(4) 0.0028(4) 0.0025(4)
C13 0.0245(5) 0.0150(4) 0.0224(5) 0.0011(4) 0.0042(4) 0.0009(4)
C14 0.0304(5) 0.0160(5) 0.0234(5) 0.0030(4) 0.0057(4) -0.0017(4)
C15 0.0313(6) 0.0238(5) 0.0248(5) 0.0007(4) 0.0106(4) 0.0016(4)
C16 0.0334(6) 0.0187(5) 0.0239(5) -0.0041(4) 0.0122(4) -0.0005(4)
C17 0.0238(5) 0.0158(4) 0.0226(5) 0.0007(4) 0.0050(4) 0.0003(4)
C18 0.0267(5) 0.0238(5) 0.0234(5) -0.0008(4) 0.0098(4) -0.0068(4)
C19 0.0297(5) 0.0217(5) 0.0224(5) -0.0009(4) 0.0085(4) -0.0002(4)
C20 0.0308(5) 0.0161(5) 0.0242(5) 0.0004(4) 0.0083(4) 0.0031(4)

loop_
_atom_type_symbol
_atom_type_description
_atom_type_scat_dispersion_real
_atom_type_scat_dispersion_imag
_atom_type_scat_source
C C 0.0033 0.0016 'International Tables Vol C Tables 4.2.6.8 and 6.1.1.4'
H H 0.0000 0.0000 'International Tables Vol C Tables 4.2.6.8 and 6.1.1.4'
O O 0.0106 0.0060 'International Tables Vol C Tables 4.2.6.8 and 6.1.1.4'
N N 0.0061 0.0033 'International Tables Vol C Tables 4.2.6.8 and 6.1.1.4'
Cl Cl 0.1484 0.1585 'International Tables Vol C Tables 4.2.6.8 and 6.1.1.4'

loop_
_geom_angle_atom_site_label_1
_geom_angle_atom_site_label_2
_geom_angle_atom_site_label_3
_geom_angle
C3 O2 H2A 119.7(12)
C6 O4 H4 111.4(12)
C9 O6 H6 116.7(12)
C12 O8 H8 109.1(11)
C13 O9 H2A 114.9(9)
C13 N1 C16 113.63(9)
C13 N1 H1 121.1(10)
C16 N1 H1 125.1(10)
C17 N2 C20 113.91(9)
C17 N2 H2B 121.3(10)
C20 N2 H2B 124.3(10)
O1 C1 C2 123.92(9)
O1 C1 C6 117.83(9)
C2 C1 C6 118.24(9)
C3 C2 C1 121.83(9)
C3 C2 Cl1 120.34(8)
C1 C2 Cl1 117.82(7)
O2 C3 C2 122.04(9)
O2 C3 C4 118.25(8)
C2 C3 C4 119.70(9)
O3 C4 C5 123.16(9)
O3 C4 C3 118.62(9)
C5 C4 C3 118.23(8)
C6 C5 C4 121.03(9)
C6 C5 Cl2 121.57(8)
C4 C5 Cl2 117.40(8)
O4 C6 C5 122.52(10)
O4 C6 C1 116.52(9)
C5 C6 C1 120.96(9)
O5 C7 C8 124.12(10)
O5 C7 C12 117.65(9)
C8 C7 C12 118.24(9)
C9 C8 C7 121.78(9)
C9 C8 Cl3 120.54(8)
C7 C8 Cl3 117.68(8)
O6 C9 C8 122.37(9)
O6 C9 C10 117.67(9)
C8 C9 C10 119.96(9)
O7 C10 C11 123.25(10)
O7 C10 C9 118.74(9)
C11 C10 C9 118.01(9)
C12 C11 C10 121.06(9)
C12 C11 Cl4 121.72(8)
C10 C11 Cl4 117.21(8)
O8 C12 C11 122.51(10)
O8 C12 C7 116.62(9)
C11 C12 C7 120.87(9)
O9 C13 N1 123.66(10)
O9 C13 C14 126.09(9)
N1 C13 C14 110.25(9)
C13 C14 C15 103.66(9)
C13 C14 H14A 111.0
C15 C14 H14A 111.0
C13 C14 H14B 111.0
C15 C14 H14B 111.0
H14A C14 H14B 109.0
C16 C15 C14 104.32(8)
C16 C15 H15A 110.9
C14 C15 H15A 110.9
C16 C15 H15B 110.9
C14 C15 H15B 110.9
H15A C15 H15B 108.9
N1 C16 C15 104.32(9)
N1 C16 H16A 110.9
C15 C16 H16A 110.9
N1 C16 H16B 110.9
C15 C16 H16B 110.9
H16A C16 H16B 108.9
O10 C17 N2 124.12(10)
O10 C17 C18 125.13(10)
N2 C17 C18 110.74(9)
C17 C18 C19 103.64(9)
C17 C18 H18A 111.0
C19 C18 H18A 111.0
C17 C18 H18B 111.0
C19 C18 H18B 111.0
H18A C18 H18B 109.0
C20 C19 C18 105.12(8)
C20 C19 H19A 110.7
C18 C19 H19A 110.7
C20 C19 H19B 110.7
C18 C19 H19B 110.7
H19A C19 H19B 108.8
N2 C20 C19 103.81(8)
N2 C20 H20A 111.0
C19 C20 H20A 111.0
N2 C20 H20B 111.0
C19 C20 H20B 111.0
H20A C20 H20B 109.0

loop_
_geom_bond_atom_site_label_1
_geom_bond_atom_site_label_2
_geom_bond_distance
Cl1 C2 1.7137(10)
Cl2 C5 1.7138(10)
Cl3 C8 1.7130(11)
Cl4 C11 1.7133(11)
O1 C1 1.2247(12)
O2 C3 1.3002(11)
O2 H2A 1.05(2)
O3 C4 1.2148(12)
O4 C6 1.3281(12)
O4 H4 0.848(18)
O5 C7 1.2277(12)
O6 C9 1.3043(12)
O6 H6 0.99(2)
O7 C10 1.2131(12)
O8 C12 1.3269(12)
O8 H8 0.851(17)
O9 C13 1.2576(12)
O10 C17 1.2548(13)
N1 C13 1.3133(13)
N1 C16 1.4507(13)
N1 H1 0.869(16)
N2 C17 1.3204(13)
N2 C20 1.4631(13)
N2 H2B 0.838(15)
C1 C2 1.4397(13)
C1 C6 1.5066(14)
C2 C3 1.3630(13)
C3 C4 1.5151(13)
C4 C5 1.4601(14)
C5 C6 1.3466(14)
C7 C8 1.4418(14)
C7 C12 1.5042(14)
C8 C9 1.3548(14)
C9 C10 1.5149(14)
C10 C11 1.4606(14)
C11 C12 1.3457(14)
C13 C14 1.5035(14)
C14 C15 1.5327(15)
C14 H14A 0.9900
C14 H14B 0.9900
C15 C16 1.5274(15)
C15 H15A 0.9900
C15 H15B 0.9900
C16 H16A 0.9900
C16 H16B 0.9900
C17 C18 1.5058(14)
C18 C19 1.5471(16)
C18 H18A 0.9900
C18 H18B 0.9900
C19 C20 1.5368(15)
C19 H19A 0.9900
C19 H19B 0.9900
C20 H20A 0.9900
C20 H20B 0.9900

loop_
_geom_hbond_atom_site_label_D
_geom_hbond_atom_site_label_H
_geom_hbond_atom_site_label_A
_geom_hbond_site_symmetry_A
_geom_hbond_distance_DH
_geom_hbond_distance_HA
_geom_hbond_distance_DA
_geom_hbond_angle_DHA
N1 H1 O10 . 0.870(15) 2.056(15) 2.9065(13) 165.5(14)
O2 H2A O9 . 1.05(2) 1.44(2) 2.4728(11) 167(2)
N2 H2B O9 . 0.839(15) 2.108(15) 2.9249(13) 164.6(15)
O4 H4 O5 1_545 0.849(17) 2.002(17) 2.7774(11) 151.6(15)
O6 H6 O10 . 0.99(2) 1.54(2) 2.4978(11) 163(2)
O8 H8 O1 1_565 0.850(17) 2.025(17) 2.7850(11) 148.5(15)

loop_
_geom_torsion_atom_site_label_1
_geom_torsion_atom_site_label_2
_geom_torsion_atom_site_label_3
_geom_torsion_atom_site_label_4
_geom_torsion
O1 C1 C2 C3 -178.68(10)
C6 C1 C2 C3 0.93(16)
O1 C1 C2 Cl1 0.09(15)
C6 C1 C2 Cl1 179.69(7)
C1 C2 C3 O2 178.49(10)
Cl1 C2 C3 O2 -0.24(15)
C1 C2 C3 C4 -0.73(16)
Cl1 C2 C3 C4 -179.47(7)
O2 C3 C4 O3 1.49(15)
C2 C3 C4 O3 -179.25(10)
O2 C3 C4 C5 -178.71(9)
C2 C3 C4 C5 0.54(15)
O3 C4 C5 C6 179.17(11)
C3 C4 C5 C6 -0.61(15)
O3 C4 C5 Cl2 0.04(15)
C3 C4 C5 Cl2 -179.74(7)
C4 C5 C6 O4 -178.33(9)
Cl2 C5 C6 O4 0.77(15)
C4 C5 C6 C1 0.84(16)
Cl2 C5 C6 C1 179.93(8)
O1 C1 C6 O4 -2.14(15)
C2 C1 C6 O4 178.23(9)
O1 C1 C6 C5 178.65(10)
C2 C1 C6 C5 -0.98(16)
O5 C7 C8 C9 177.48(11)
C12 C7 C8 C9 -1.92(16)
O5 C7 C8 Cl3 -2.87(15)
C12 C7 C8 Cl3 177.73(7)
C7 C8 C9 O6 -179.96(10)
Cl3 C8 C9 O6 0.40(16)
C7 C8 C9 C10 -0.07(16)
Cl3 C8 C9 C10 -179.71(8)
O6 C9 C10 O7 0.87(16)
C8 C9 C10 O7 -179.02(11)
O6 C9 C10 C11 -179.42(10)
C8 C9 C10 C11 0.69(16)
O7 C10 C11 C12 -179.39(11)
C9 C10 C11 C12 0.91(16)
O7 C10 C11 Cl4 -0.58(15)
C9 C10 C11 Cl4 179.73(7)
C10 C11 C12 O8 176.98(10)
Cl4 C11 C12 O8 -1.78(16)
C10 C11 C12 C7 -2.98(16)
Cl4 C11 C12 C7 178.26(7)
O5 C7 C12 O8 4.11(15)
C8 C7 C12 O8 -176.45(9)
O5 C7 C12 C11 -175.92(10)
C8 C7 C12 C11 3.51(15)
C16 N1 C13 O9 179.68(11)
C16 N1 C13 C14 -0.46(14)
O9 C13 C14 C15 -167.72(11)
N1 C13 C14 C15 12.42(12)
C13 C14 C15 C16 -18.55(12)
C13 N1 C16 C15 -11.78(14)
C14 C15 C16 N1 18.43(12)
C20 N2 C17 O10 175.97(11)
C20 N2 C17 C18 -2.85(13)
O10 C17 C18 C19 173.19(11)
N2 C17 C18 C19 -7.99(13)
C17 C18 C19 C20 14.86(12)
C17 N2 C20 C19 12.47(13)
C18 C19 C20 N2 -16.35(12)

loop_
_cod_related_entry_id
_cod_related_entry_database
_cod_related_entry_code
1 ChemSpider 30654344
